data_7042966
loop_
_publ_author_name
'Ma, Qing'
'Chen, Ya'
'Liao, Longyu'
'Lu, Huanchang'
'Fan, Guijuan'
'Huang, Jinglun'

_publ_section_title
;
 Energetic \p-conjugated vinyl bridged triazoles: a thermally stable and
 insensitive heterocyclic cation
;
_journal_name_full 'Dalton Trans.'
_journal_paper_doi 10.1039/C7DT01261F
_journal_year 2017
_chemical_formula_moiety '2(C6 H2 N3 O7), C6 H12 N10'
_chemical_formula_sum 'C18 H16 N16 O14'
_chemical_formula_weight 680.47
_space_group_crystal_system monoclinic
_space_group_IT_number 14
_space_group_name_Hall '-P 2yn'
_space_group_name_H-M_alt 'P 1 21/n 1'
_symmetry_space_group_name_Hall '-P 2yn'
_symmetry_space_group_name_H-M 'P 1 21/n 1'
_atom_sites_solution_hydrogens mixed
_atom_sites_solution_primary direct
_audit_creation_date 2016-06-30
_audit_creation_method
;
Olex2 1.2
(compiled 2016.02.19 svn.r3266 for OlexSys, GUI svn.r5155)
;
_audit_update_record
;
2016-12-28 deposited with the CCDC.
2017-05-15 downloaded from the CCDC.
;
_cell_angle_alpha 90
_cell_angle_beta 92.639(6)
_cell_angle_gamma 90
_cell_formula_units_Z 2
_cell_length_a 6.804(2)
_cell_length_b 8.943(3)
_cell_length_c 21.067(7)
_cell_measurement_reflns_used 516
_cell_measurement_temperature 130
_cell_measurement_theta_max 20.96
_cell_measurement_theta_min 2.99
_cell_volume 1280.5(7)
_computing_cell_refinement 'SAINT v7.68A (Bruker, 2009)'
_computing_data_reduction 'SAINT v7.68A (Bruker, 2009)'
_computing_molecular_graphics 'Olex2 (Dolomanov et al., 2009)'
_computing_publication_material 'Olex2 (Dolomanov et al., 2009)'
_computing_structure_refinement 'ShelXL (Sheldrick, 2015)'
_computing_structure_solution 'ShelXT (Sheldrick, 2015)'
_diffrn_ambient_temperature 130
_diffrn_measured_fraction_theta_full 1.000
_diffrn_measured_fraction_theta_max 0.990
_diffrn_measurement_device_type 'Bruker APEX-II CCD'
_diffrn_measurement_method '\f and \w scans'
_diffrn_radiation_monochromator graphite
_diffrn_radiation_type MoK\a
_diffrn_radiation_wavelength 0.71073
_diffrn_reflns_av_R_equivalents 0.1557
_diffrn_reflns_av_unetI/netI 0.1613
_diffrn_reflns_Laue_measured_fraction_full 1.000
_diffrn_reflns_Laue_measured_fraction_max 0.990
_diffrn_reflns_limit_h_max 8
_diffrn_reflns_limit_h_min -8
_diffrn_reflns_limit_k_max 10
_diffrn_reflns_limit_k_min -11
_diffrn_reflns_limit_l_max 22
_diffrn_reflns_limit_l_min -27
_diffrn_reflns_number 9995
_diffrn_reflns_point_group_measured_fraction_full 1.000
_diffrn_reflns_point_group_measured_fraction_max 0.990
_diffrn_reflns_theta_full 26.000
_diffrn_reflns_theta_max 27.651
_diffrn_reflns_theta_min 1.935
_diffrn_standards_number 0
_exptl_absorpt_coefficient_mu 0.154
_exptl_absorpt_correction_T_max 0.7456
_exptl_absorpt_correction_T_min 0.4948
_exptl_absorpt_correction_type multi-scan
_exptl_absorpt_process_details
;
SADABS-2008/1 (Bruker,2008) was used for absorption correction.
wR2(int) was 0.0803 before and 0.0589 after correction.
The Ratio of minimum to maximum transmission is 0.6636.
The \l/2 correction factor is 0.0015.
;
_exptl_crystal_colour colourless
_exptl_crystal_density_diffrn 1.765
_exptl_crystal_description block
_exptl_crystal_F_000 696
_exptl_crystal_size_max 0.05
_exptl_crystal_size_mid 0.03
_exptl_crystal_size_min 0.02
_refine_diff_density_max 0.340
_refine_diff_density_min -0.373
_refine_diff_density_rms 0.082
_refine_ls_extinction_method none
_refine_ls_goodness_of_fit_ref 0.920
_refine_ls_hydrogen_treatment constr
_refine_ls_matrix_type full
_refine_ls_number_parameters 218
_refine_ls_number_reflns 2957
_refine_ls_number_restraints 0
_refine_ls_restrained_S_all 0.920
_refine_ls_R_factor_all 0.1935
_refine_ls_R_factor_gt 0.0747
_refine_ls_shift/su_max 0.016
_refine_ls_shift/su_mean 0.000
_refine_ls_structure_factor_coef Fsqd
_refine_ls_weighting_details 'w=1/[\s^2^(Fo^2^)+(0.1000P)^2^] where P=(Fo^2^+2Fc^2^)/3'
_refine_ls_weighting_scheme calc
_refine_ls_wR_factor_gt 0.1570
_refine_ls_wR_factor_ref 0.2130
_reflns_Friedel_coverage 0.000
_reflns_number_gt 1300
_reflns_number_total 2957
_reflns_threshold_expression 'I > 2\s(I)'
_cod_data_source_file c7dt01261f2.cif
_cod_data_source_block mo_dm16408_0m
_cod_original_cell_volume 1280.5(8)
_cod_database_code 7042966
_shelx_space_group_comment
;
The symmetry employed for this shelxl refinement is uniquely defined
by the following loop, which should always be used as a source of
symmetry information in preference to the above space-group names.
They are only intended as comments.
;
_shelx_estimated_absorpt_t_max 0.997
_shelx_estimated_absorpt_t_min 0.992
_olex2_refinement_description
;
1. Fixed Uiso
 At 1.2 times of:
  All C(H) groups, All N(H) groups, All N(H,H) groups
2.a Rotating group:
 N7(H7A,H7B)
2.b Aromatic/amide H refined with riding coordinates:
 C3(H3), C5(H5), N4(H4), C9(H9)
2.c X=CH2 refined with riding coordinates:
 N8(H8A,H8B)
;
_shelx_shelxl_version_number 2014/7
_olex2_submission_special_instructions 'No special instructions were received'

loop_
_space_group_symop_operation_xyz
'x, y, z'
'-x+1/2, y+1/2, -z+1/2'
'-x, -y, -z'
'x-1/2, -y-1/2, z-1/2'

loop_
_atom_site_label
_atom_site_type_symbol
_atom_site_fract_x
_atom_site_fract_y
_atom_site_fract_z
_atom_site_U_iso_or_equiv
_atom_site_adp_type
_atom_site_occupancy
_atom_site_site_symmetry_order
_atom_site_calc_flag
_atom_site_refinement_flags_posn
O1 O 0.6564(5) 0.7221(4) 0.37877(14) 0.0326(9) Uani 1 1 d .
O2 O 0.4478(5) 0.9281(4) 0.43684(14) 0.0344(9) Uani 1 1 d .
O3 O 0.1468(4) 0.9484(4) 0.40177(13) 0.0276(8) Uani 1 1 d .
O4 O -0.0429(5) 0.8633(4) 0.18610(14) 0.0312(9) Uani 1 1 d .
O5 O 0.1390(5) 0.7247(4) 0.12792(14) 0.0329(9) Uani 1 1 d .
O6 O 0.8852(4) 0.5985(4) 0.29393(15) 0.0351(10) Uani 1 1 d .
O7 O 0.7534(5) 0.5460(4) 0.20170(15) 0.0362(10) Uani 1 1 d .
N1 N 0.3176(5) 0.9064(5) 0.39527(16) 0.0236(10) Uani 1 1 d .
N2 N 0.1102(6) 0.7926(5) 0.17778(16) 0.0251(10) Uani 1 1 d .
N3 N 0.7468(6) 0.6069(5) 0.25436(18) 0.0268(10) Uani 1 1 d .
C1 C 0.5436(7) 0.7482(6) 0.3321(2) 0.0250(12) Uani 1 1 d .
C2 C 0.3623(6) 0.8319(6) 0.33579(19) 0.0221(11) Uani 1 1 d .
C3 C 0.2219(6) 0.8458(6) 0.28723(19) 0.0204(11) Uani 1 1 d .
H3 H 0.1019 0.8969 0.2935 0.025 Uiso 1 1 calc R
C4 C 0.2598(6) 0.7832(6) 0.22864(19) 0.0222(11) Uani 1 1 d .
C5 C 0.4329(6) 0.7079(6) 0.2187(2) 0.0219(11) Uani 1 1 d .
H5 H 0.4571 0.6681 0.1780 0.026 Uiso 1 1 calc R
C6 C 0.5701(6) 0.6911(6) 0.2682(2) 0.0228(11) Uani 1 1 d .
N4 N 0.9967(5) 0.6382(5) 0.43115(16) 0.0238(10) Uani 1 1 d .
H4 H 0.9061 0.6290 0.4002 0.029 Uiso 1 1 calc R
N5 N 1.1721(5) 0.5614(5) 0.43333(17) 0.0276(10) Uani 1 1 d .
N6 N 1.1467(5) 0.7086(5) 0.51692(16) 0.0226(9) Uani 1 1 d .
N7 N 1.1858(6) 0.7855(5) 0.57435(17) 0.0349(11) Uani 1 1 d .
H7A H 1.3010 0.8258 0.5736 0.042 Uiso 1 1 d GR
H7B H 1.0993 0.8550 0.5787 0.042 Uiso 1 1 d GR
N8 N 0.8324(5) 0.8175(5) 0.49373(17) 0.0279(11) Uani 1 1 d .
H8A H 0.7288 0.8230 0.4672 0.034 Uiso 1 1 calc R
H8B H 0.8377 0.8719 0.5286 0.034 Uiso 1 1 calc R
C7 C 0.9787(6) 0.7284(6) 0.4813(2) 0.0227(11) Uani 1 1 d .
C8 C 1.2613(6) 0.6063(6) 0.4866(2) 0.0246(11) Uani 1 1 d .
C9 C 1.4506(6) 0.5554(6) 0.5121(2) 0.0250(11) Uani 1 1 d .
H9 H 1.5068 0.6051 0.5484 0.030 Uiso 1 1 calc R

loop_
_atom_site_aniso_label
_atom_site_aniso_U_11
_atom_site_aniso_U_22
_atom_site_aniso_U_33
_atom_site_aniso_U_23
_atom_site_aniso_U_13
_atom_site_aniso_U_12
O1 0.0283(19) 0.047(2) 0.0216(17) -0.0034(16) -0.0112(14) 0.0102(18)
O2 0.0334(19) 0.046(3) 0.0225(17) -0.0089(16) -0.0155(15) 0.0132(18)
O3 0.0229(18) 0.039(2) 0.0207(16) -0.0022(15) -0.0016(13) 0.0012(17)
O4 0.0216(18) 0.043(2) 0.0272(18) -0.0046(16) -0.0122(14) 0.0109(17)
O5 0.038(2) 0.041(2) 0.0178(16) -0.0098(16) -0.0122(14) 0.0106(18)
O6 0.0189(17) 0.057(3) 0.0287(18) -0.0076(17) -0.0127(14) 0.0076(17)
O7 0.036(2) 0.054(3) 0.0177(17) -0.0080(17) -0.0066(14) 0.0118(19)
N1 0.024(2) 0.031(3) 0.0153(19) 0.0005(17) -0.0062(16) 0.0035(19)
N2 0.023(2) 0.036(3) 0.0153(19) -0.0002(18) -0.0104(15) 0.002(2)
N3 0.020(2) 0.037(3) 0.023(2) 0.0009(18) -0.0032(17) 0.0005(19)
C1 0.022(3) 0.035(3) 0.017(2) 0.001(2) -0.0075(19) -0.002(2)
C2 0.020(2) 0.031(3) 0.015(2) -0.002(2) -0.0045(18) -0.003(2)
C3 0.012(2) 0.028(3) 0.021(2) 0.001(2) -0.0034(18) 0.006(2)
C4 0.020(2) 0.032(3) 0.013(2) -0.001(2) -0.0112(17) -0.001(2)
C5 0.018(2) 0.029(3) 0.017(2) 0.000(2) -0.0054(17) -0.004(2)
C6 0.016(2) 0.032(3) 0.020(2) 0.000(2) -0.0046(18) 0.002(2)
N4 0.017(2) 0.039(3) 0.0149(18) -0.0020(18) -0.0087(15) 0.0038(19)
N5 0.019(2) 0.042(3) 0.020(2) -0.0012(19) -0.0068(16) 0.008(2)
N6 0.020(2) 0.031(3) 0.0168(18) -0.0007(17) -0.0054(15) 0.0037(19)
N7 0.025(2) 0.051(3) 0.028(2) -0.015(2) -0.0111(18) 0.012(2)
N8 0.018(2) 0.045(3) 0.0197(19) -0.0030(18) -0.0088(16) 0.007(2)
C7 0.013(2) 0.037(3) 0.017(2) 0.003(2) -0.0033(17) 0.000(2)
C8 0.023(3) 0.033(3) 0.017(2) 0.000(2) -0.0022(19) 0.002(2)
C9 0.017(2) 0.039(3) 0.018(2) -0.002(2) -0.0053(18) 0.004(2)

loop_
_atom_type_symbol
_atom_type_description
_atom_type_scat_dispersion_real
_atom_type_scat_dispersion_imag
_atom_type_scat_source
C C 0.0033 0.0016 'International Tables Vol C Tables 4.2.6.8 and 6.1.1.4'
H H 0.0000 0.0000 'International Tables Vol C Tables 4.2.6.8 and 6.1.1.4'
N N 0.0061 0.0033 'International Tables Vol C Tables 4.2.6.8 and 6.1.1.4'
O O 0.0106 0.0060 'International Tables Vol C Tables 4.2.6.8 and 6.1.1.4'

loop_
_geom_angle_atom_site_label_1
_geom_angle_atom_site_label_2
_geom_angle_atom_site_label_3
_geom_angle
_geom_angle_site_symmetry_1
O2 N1 O3 121.5(4) .
O2 N1 C2 120.6(4) .
O3 N1 C2 117.8(3) .
O4 N2 C4 119.5(4) .
O5 N2 O4 122.6(4) .
O5 N2 C4 117.8(4) .
O6 N3 O7 121.4(4) .
O6 N3 C6 120.5(4) .
O7 N3 C6 118.0(4) .
O1 C1 C2 123.5(4) .
O1 C1 C6 124.6(4) .
C2 C1 C6 111.9(4) .
C1 C2 N1 119.5(4) .
C3 C2 N1 115.6(4) .
C3 C2 C1 124.9(4) .
C2 C3 H3 120.9 .
C2 C3 C4 118.3(4) .
C4 C3 H3 120.9 .
C3 C4 N2 118.8(4) .
C5 C4 N2 119.5(4) .
C5 C4 C3 121.7(4) .
C4 C5 H5 120.2 .
C6 C5 C4 119.5(4) .
C6 C5 H5 120.2 .
C1 C6 N3 120.2(4) .
C5 C6 N3 116.2(4) .
C5 C6 C1 123.6(4) .
N5 N4 H4 123.7 .
C7 N4 H4 123.7 .
C7 N4 N5 112.7(4) .
C8 N5 N4 104.0(4) .
C7 N6 N7 122.4(4) .
C7 N6 C8 108.2(4) .
C8 N6 N7 129.4(4) .
N6 N7 H7A 108.9 .
N6 N7 H7B 109.9 .
H7A N7 H7B 109.0 .
H8A N8 H8B 120.0 .
C7 N8 H8A 120.0 .
C7 N8 H8B 120.0 .
N4 C7 N6 104.7(4) .
N8 C7 N4 128.5(4) .
N8 C7 N6 126.9(4) .
N5 C8 N6 110.5(4) .
N5 C8 C9 126.1(4) .
N6 C8 C9 123.4(4) .
C8 C9 H9 118.1 .
C9 C9 C8 123.8(5) 3_866
C9 C9 H9 118.1 3_866

loop_
_geom_bond_atom_site_label_1
_geom_bond_atom_site_label_2
_geom_bond_distance
_geom_bond_site_symmetry_2
O1 C1 1.241(5) .
O2 N1 1.232(4) .
O3 N1 1.235(4) .
O4 N2 1.238(5) .
O5 N2 1.236(5) .
O6 N3 1.231(5) .
O7 N3 1.239(5) .
N1 C2 1.463(5) .
N2 C4 1.446(5) .
N3 C6 1.459(6) .
C1 C2 1.448(7) .
C1 C6 1.458(6) .
C2 C3 1.373(6) .
C3 H3 0.9500 .
C3 C4 1.390(6) .
C4 C5 1.381(6) .
C5 H5 0.9500 .
C5 C6 1.375(6) .
N4 H4 0.8800 .
N4 N5 1.376(5) .
N4 C7 1.339(6) .
N5 C8 1.314(6) .
N6 N7 1.406(5) .
N6 C7 1.350(5) .
N6 C8 1.378(6) .
N7 H7A 0.8637 .
N7 H7B 0.8639 .
N8 H8A 0.8800 .
N8 H8B 0.8800 .
N8 C7 1.311(6) .
C8 C9 1.446(6) .
C9 C9 1.314(9) 3_866
C9 H9 0.9500 .

loop_
_geom_hbond_atom_site_label_D
_geom_hbond_atom_site_label_H
_geom_hbond_atom_site_label_A
_geom_hbond_distance_DH
_geom_hbond_distance_HA
_geom_hbond_distance_DA
_geom_hbond_angle_DHA
N4 H4 O1 0.88 1.93 2.627(5) 135.4
N8 H8A O1 0.88 2.11 2.785(5) 133.2

loop_
_geom_torsion_atom_site_label_1
_geom_torsion_atom_site_label_2
_geom_torsion_atom_site_label_3
_geom_torsion_atom_site_label_4
_geom_torsion
_geom_torsion_site_symmetry_4
O1 C1 C2 N1 7.7(8) .
O1 C1 C2 C3 -170.8(5) .
O1 C1 C6 N3 -5.2(8) .
O1 C1 C6 C5 172.8(5) .
O2 N1 C2 C1 16.7(7) .
O2 N1 C2 C3 -164.6(4) .
O3 N1 C2 C1 -164.5(4) .
O3 N1 C2 C3 14.2(6) .
O4 N2 C4 C3 4.3(7) .
O4 N2 C4 C5 -178.1(4) .
O5 N2 C4 C3 -173.6(4) .
O5 N2 C4 C5 4.0(7) .
O6 N3 C6 C1 -8.8(7) .
O6 N3 C6 C5 173.1(5) .
O7 N3 C6 C1 171.9(4) .
O7 N3 C6 C5 -6.2(6) .
N1 C2 C3 C4 177.2(4) .
N2 C4 C5 C6 -176.1(4) .
C1 C2 C3 C4 -4.2(8) .
C2 C1 C6 N3 178.4(4) .
C2 C1 C6 C5 -3.6(7) .
C2 C3 C4 N2 177.9(4) .
C2 C3 C4 C5 0.3(7) .
C3 C4 C5 C6 1.5(7) .
C4 C5 C6 N3 178.4(4) .
C4 C5 C6 C1 0.4(8) .
C6 C1 C2 N1 -175.8(4) .
C6 C1 C2 C3 5.6(7) .
N4 N5 C8 N6 -0.3(5) .
N4 N5 C8 C9 178.3(5) .
N5 N4 C7 N6 -0.3(5) .
N5 N4 C7 N8 179.4(5) .
N5 C8 C9 C9 -7.5(10) 3_866
N6 C8 C9 C9 171.0(6) 3_866
N7 N6 C7 N4 179.6(4) .
N7 N6 C7 N8 -0.1(8) .
N7 N6 C8 N5 -179.3(4) .
N7 N6 C8 C9 2.0(8) .
C7 N4 N5 C8 0.4(5) .
C7 N6 C8 N5 0.1(6) .
C7 N6 C8 C9 -178.5(4) .
C8 N6 C7 N4 0.1(5) .
C8 N6 C7 N8 -179.6(5) .
